data_7021107
loop_
_publ_author_name
'Gu, Jin-Zhong'
'Wu, Jiang'
'Lv, Dong-Yu'
'Tang, Yu'
'Zhu, Kongyang'
'Wu, Jincai'

_publ_section_title
;
 Lanthanide coordination polymers based on 5-(2'-carboxylphenyl)
 nicotinate: syntheses, structure diversity, dehydration/hydration,
 luminescence and magnetic properties.
;
_journal_issue 14
_journal_name_full 'Dalton transactions (Cambridge, England : 2003)'
_journal_page_first 4822
_journal_page_last 4830
_journal_paper_doi 10.1039/c2dt32674d
_journal_volume 42
_journal_year 2013
_chemical_formula_sum 'C38 H27 N4 O10 Sm'
_chemical_formula_weight 849.99
_chemical_name_systematic
;
?
;
_space_group_IT_number 2
_symmetry_cell_setting triclinic
_symmetry_space_group_name_Hall '-P 1'
_symmetry_space_group_name_H-M 'P -1'
_atom_sites_solution_hydrogens geom
_atom_sites_solution_primary direct
_atom_sites_solution_secondary difmap
_audit_creation_method SHELXL-97
_cell_angle_alpha 97.222(3)
_cell_angle_beta 96.653(3)
_cell_angle_gamma 105.169(3)
_cell_formula_units_Z 2
_cell_length_a 9.128(3)
_cell_length_b 13.654(4)
_cell_length_c 14.128(4)
_cell_measurement_temperature 293(2)
_cell_volume 1665.5(9)
_computing_cell_refinement 'Bruker SAINT'
_computing_data_collection 'Bruker APEX2'
_computing_data_reduction 'Bruker SAINT'
_computing_molecular_graphics 'Bruker SHELXTL'
_computing_publication_material 'Bruker SHELXTL'
_computing_structure_refinement 'SHELXL-97 (Sheldrick, 2008)'
_computing_structure_solution 'SHELXS-97 (Sheldrick, 2008)'
_diffrn_ambient_temperature 293(2)
_diffrn_measured_fraction_theta_full 0.988
_diffrn_measured_fraction_theta_max 0.988
_diffrn_measurement_device_type 'Bruker APEX-II CCD'
_diffrn_measurement_method '\f and \w scans'
_diffrn_radiation_monochromator graphite
_diffrn_radiation_source 'fine-focus sealed tube'
_diffrn_radiation_type MoK\a
_diffrn_radiation_wavelength 0.71073
_diffrn_reflns_av_R_equivalents 0.0493
_diffrn_reflns_av_sigmaI/netI 0.0760
_diffrn_reflns_limit_h_max 11
_diffrn_reflns_limit_h_min -11
_diffrn_reflns_limit_k_max 16
_diffrn_reflns_limit_k_min -16
_diffrn_reflns_limit_l_max 17
_diffrn_reflns_limit_l_min -16
_diffrn_reflns_number 12312
_diffrn_reflns_theta_full 25.50
_diffrn_reflns_theta_max 25.50
_diffrn_reflns_theta_min 2.32
_exptl_absorpt_coefficient_mu 1.832
_exptl_absorpt_correction_T_max 0.7108
_exptl_absorpt_correction_T_min 0.6280
_exptl_absorpt_correction_type multi-scan
_exptl_crystal_colour colourless
_exptl_crystal_density_diffrn 1.695
_exptl_crystal_density_method 'not measured'
_exptl_crystal_description block
_exptl_crystal_F_000 850
_exptl_crystal_size_max 0.28
_exptl_crystal_size_mid 0.27
_exptl_crystal_size_min 0.20
_refine_diff_density_max 1.200
_refine_diff_density_min -0.882
_refine_diff_density_rms 0.122
_refine_ls_extinction_method none
_refine_ls_goodness_of_fit_ref 1.037
_refine_ls_hydrogen_treatment constr
_refine_ls_matrix_type full
_refine_ls_number_parameters 479
_refine_ls_number_reflns 6119
_refine_ls_number_restraints 0
_refine_ls_restrained_S_all 1.037
_refine_ls_R_factor_all 0.0534
_refine_ls_R_factor_gt 0.0412
_refine_ls_shift/su_max 0.000
_refine_ls_shift/su_mean 0.000
_refine_ls_structure_factor_coef Fsqd
_refine_ls_weighting_details 'calc w=1/[\s^2^(Fo^2^)+(0.0349P)^2^+0.0000P] where P=(Fo^2^+2Fc^2^)/3'
_refine_ls_weighting_scheme calc
_refine_ls_wR_factor_gt 0.0859
_refine_ls_wR_factor_ref 0.0919
_reflns_number_gt 5179
_reflns_number_total 6119
_reflns_threshold_expression >2sigma(I)
_cod_data_source_file c2dt32674d.txt
_cod_data_source_block Sm
_cod_depositor_comments
;
The following automatic conversions were performed:

'_symmetry_cell_setting' value 'Triclinic' changed to 'triclinic'
according to /home/saulius/struct/CIF-dictionaries/cif_core.dic
dictionary named 'cif_core.dic' version 2.4.2 from 2011-04-26.

Automatic conversion script
Id: cif_fix_values 1891 2012-01-12 08:04:46Z andrius 
;
_cod_original_sg_symbol_H-M P-1
_cod_database_code 7021107

loop_
_symmetry_equiv_pos_as_xyz
'x, y, z'
'-x, -y, -z'

loop_
_atom_site_label
_atom_site_type_symbol
_atom_site_fract_x
_atom_site_fract_y
_atom_site_fract_z
_atom_site_U_iso_or_equiv
_atom_site_adp_type
_atom_site_occupancy
_atom_site_symmetry_multiplicity
_atom_site_calc_flag
_atom_site_refinement_flags
Sm1 Sm 0.37285(3) 0.360094(18) 0.012634(18) 0.02013(9) Uani 1 1 d .
O1 O 0.3324(4) 0.2903(3) 0.1636(2) 0.0313(8) Uani 1 1 d .
O2 O 0.5175(4) 0.2542(3) 0.0941(3) 0.0366(9) Uani 1 1 d .
O3 O 0.3275(6) -0.0177(3) 0.3745(3) 0.0634(13) Uani 1 1 d .
H5 H 0.2857 -0.0715 0.3371 0.095 Uiso 1 1 calc R
O4 O 0.1287(6) -0.0721(4) 0.4470(5) 0.098(2) Uani 1 1 d .
O5 O 0.5627(4) 0.3524(2) -0.0928(2) 0.0299(8) Uani 1 1 d .
O6 O 0.7192(4) 0.5084(2) -0.0930(2) 0.0300(8) Uani 1 1 d .
O7 O 1.2240(4) 0.3677(3) -0.1362(3) 0.0357(9) Uani 1 1 d .
O8 O 1.4046(4) 0.5140(3) -0.0988(2) 0.0308(8) Uani 1 1 d .
O9 O 0.0408(6) 0.2007(4) 0.3929(4) 0.0937(18) Uani 1 1 d .
H1W H -0.0523 0.2014 0.3809 0.112 Uiso 1 1 d R
H2W H 0.0955 0.2252 0.3648 0.112 Uiso 1 1 d R
O10 O 0.1598(11) 0.3737(6) 0.2972(6) 0.188(4) Uani 1 1 d .
H3W H 0.2113 0.3498 0.2584 0.226 Uiso 1 1 d R
H4W H 0.0732 0.3603 0.3085 0.226 Uiso 1 1 d R
N1 N 0.7298(6) 0.2044(4) 0.3514(4) 0.0537(14) Uani 1 1 d .
N2 N 0.7879(5) 0.2128(3) -0.2778(3) 0.0361(11) Uani 1 1 d .
N3 N 0.0820(4) 0.2691(3) 0.0037(3) 0.0285(10) Uani 1 1 d .
N4 N 0.2709(5) 0.1714(3) -0.0753(3) 0.0296(10) Uani 1 1 d .
C1 C 0.4495(6) 0.2576(4) 0.1657(4) 0.0273(11) Uani 1 1 d .
C2 C 0.5108(6) 0.2264(4) 0.2558(4) 0.0306(12) Uani 1 1 d .
C3 C 0.6614(7) 0.2226(4) 0.2710(4) 0.0412(14) Uani 1 1 d .
H3 H 0.7184 0.2338 0.2209 0.049 Uiso 1 1 calc R
C4 C 0.6469(7) 0.1890(5) 0.4222(5) 0.0504(16) Uani 1 1 d .
H4 H 0.6937 0.1770 0.4800 0.061 Uiso 1 1 calc R
C5 C 0.4960(6) 0.1897(4) 0.4150(4) 0.0342(13) Uani 1 1 d .
C6 C 0.4275(6) 0.2097(4) 0.3304(4) 0.0319(12) Uani 1 1 d .
H6 H 0.3258 0.2118 0.3236 0.038 Uiso 1 1 calc R
C7 C 0.4137(6) 0.1785(4) 0.5003(4) 0.0343(13) Uani 1 1 d .
C8 C 0.4535(8) 0.2593(5) 0.5736(4) 0.0520(17) Uani 1 1 d .
H8 H 0.5321 0.3170 0.5693 0.062 Uiso 1 1 calc R
C9 C 0.3822(8) 0.2592(5) 0.6542(5) 0.0552(18) Uani 1 1 d .
H9 H 0.4149 0.3150 0.7042 0.066 Uiso 1 1 calc R
C10 C 0.2637(8) 0.1772(6) 0.6601(5) 0.0545(17) Uani 1 1 d .
H10 H 0.2117 0.1777 0.7129 0.065 Uiso 1 1 calc R
C11 C 0.2213(7) 0.0939(5) 0.5882(5) 0.0513(16) Uani 1 1 d .
H11 H 0.1418 0.0368 0.5928 0.062 Uiso 1 1 calc R
C12 C 0.2967(7) 0.0940(4) 0.5078(4) 0.0374(14) Uani 1 1 d .
C13 C 0.2410(8) -0.0040(5) 0.4367(5) 0.0586(19) Uani 1 1 d .
C14 C 0.7667(5) 0.3645(4) -0.1839(4) 0.0250(11) Uani 1 1 d .
C15 C 0.7176(6) 0.2613(4) -0.2185(4) 0.0324(12) Uani 1 1 d .
H15 H 0.6293 0.2227 -0.1993 0.039 Uiso 1 1 calc R
C16 C 0.9154(6) 0.2701(4) -0.3039(4) 0.0346(13) Uani 1 1 d .
H16 H 0.9667 0.2374 -0.3451 0.042 Uiso 1 1 calc R
C17 C 0.9756(5) 0.3750(4) -0.2732(3) 0.0233(11) Uani 1 1 d .
C18 C 0.8974(5) 0.4224(4) -0.2133(3) 0.0257(11) Uani 1 1 d .
H18 H 0.9319 0.4931 -0.1927 0.031 Uiso 1 1 calc R
C19 C 0.6759(5) 0.4126(4) -0.1182(3) 0.0243(11) Uani 1 1 d .
C20 C 1.1127(5) 0.4295(4) -0.3134(4) 0.0260(11) Uani 1 1 d .
C21 C 1.0958(7) 0.4371(5) -0.4100(4) 0.0451(15) Uani 1 1 d .
H21 H 0.9990 0.4106 -0.4472 0.054 Uiso 1 1 calc R
C22 C 1.2178(7) 0.4827(5) -0.4535(4) 0.0508(17) Uani 1 1 d .
H22 H 1.2037 0.4855 -0.5193 0.061 Uiso 1 1 calc R
C23 C 1.3599(7) 0.5239(4) -0.3989(4) 0.0422(15) Uani 1 1 d .
H23 H 1.4424 0.5562 -0.4274 0.051 Uiso 1 1 calc R
C24 C 1.3813(6) 0.5179(4) -0.3022(4) 0.0340(13) Uani 1 1 d .
H24 H 1.4784 0.5456 -0.2657 0.041 Uiso 1 1 calc R
C25 C 1.2583(5) 0.4705(3) -0.2585(3) 0.0231(11) Uani 1 1 d .
C26 C 1.2953(5) 0.4510(4) -0.1574(4) 0.0249(11) Uani 1 1 d .
C27 C -0.0113(6) 0.3161(4) 0.0426(4) 0.0394(14) Uani 1 1 d .
H27 H 0.0291 0.3840 0.0730 0.047 Uiso 1 1 calc R
C28 C -0.1679(6) 0.2690(5) 0.0406(4) 0.0470(16) Uani 1 1 d .
H28 H -0.2299 0.3050 0.0685 0.056 Uiso 1 1 calc R
C29 C -0.2259(6) 0.1711(5) -0.0024(5) 0.0478(16) Uani 1 1 d .
H29 H -0.3281 0.1375 -0.0008 0.057 Uiso 1 1 calc R
C30 C -0.1365(6) 0.1183(4) -0.0496(4) 0.0420(15) Uani 1 1 d .
C31 C 0.0198(6) 0.1714(4) -0.0439(4) 0.0287(12) Uani 1 1 d .
C32 C -0.1919(7) 0.0170(5) -0.0991(5) 0.0582(18) Uani 1 1 d .
H32 H -0.2948 -0.0179 -0.1018 0.070 Uiso 1 1 calc R
C33 C -0.1008(8) -0.0314(5) -0.1427(5) 0.061(2) Uani 1 1 d .
H33 H -0.1419 -0.0981 -0.1761 0.073 Uiso 1 1 calc R
C34 C 0.0597(7) 0.0195(4) -0.1379(4) 0.0421(15) Uani 1 1 d .
C35 C 0.1195(6) 0.1205(4) -0.0870(4) 0.0309(12) Uani 1 1 d .
C36 C 0.1616(8) -0.0270(4) -0.1780(5) 0.0500(16) Uani 1 1 d .
H36 H 0.1258 -0.0931 -0.2135 0.060 Uiso 1 1 calc R
C37 C 0.3131(8) 0.0239(4) -0.1655(5) 0.0504(16) Uani 1 1 d .
H37 H 0.3823 -0.0070 -0.1915 0.060 Uiso 1 1 calc R
C38 C 0.3631(6) 0.1222(4) -0.1135(4) 0.0385(14) Uani 1 1 d .
H38 H 0.4675 0.1560 -0.1047 0.046 Uiso 1 1 calc R

loop_
_atom_site_aniso_label
_atom_site_aniso_U_11
_atom_site_aniso_U_22
_atom_site_aniso_U_33
_atom_site_aniso_U_23
_atom_site_aniso_U_13
_atom_site_aniso_U_12
Sm1 0.01824(14) 0.01890(14) 0.02178(15) 0.00411(10) 0.00570(10) 0.00116(10)
O1 0.0256(19) 0.040(2) 0.032(2) 0.0154(17) 0.0081(16) 0.0108(17)
O2 0.037(2) 0.047(2) 0.034(2) 0.0149(18) 0.0129(18) 0.0182(18)
O3 0.090(4) 0.035(3) 0.057(3) -0.008(2) 0.038(3) -0.001(2)
O4 0.067(4) 0.082(4) 0.125(5) -0.030(4) 0.041(4) -0.002(3)
O5 0.0264(19) 0.0267(19) 0.034(2) 0.0008(16) 0.0143(16) 0.0011(15)
O6 0.0291(19) 0.0195(18) 0.041(2) 0.0003(16) 0.0158(17) 0.0028(15)
O7 0.029(2) 0.036(2) 0.034(2) 0.0146(17) -0.0001(17) -0.0092(17)
O8 0.0225(18) 0.032(2) 0.028(2) -0.0051(16) -0.0026(16) -0.0035(15)
O9 0.055(3) 0.136(5) 0.099(5) 0.036(4) 0.018(3) 0.031(3)
O10 0.307(11) 0.192(8) 0.191(8) 0.119(7) 0.189(9) 0.182(8)
N1 0.049(3) 0.078(4) 0.048(3) 0.021(3) 0.012(3) 0.035(3)
N2 0.035(3) 0.026(2) 0.044(3) -0.002(2) 0.015(2) 0.003(2)
N3 0.023(2) 0.031(2) 0.029(3) 0.0076(19) 0.0088(19) -0.0013(19)
N4 0.031(2) 0.019(2) 0.035(3) 0.0047(19) 0.007(2) -0.0005(19)
C1 0.029(3) 0.020(3) 0.030(3) 0.003(2) 0.004(2) 0.001(2)
C2 0.038(3) 0.024(3) 0.031(3) 0.006(2) 0.005(2) 0.010(2)
C3 0.045(4) 0.045(4) 0.039(4) 0.012(3) 0.010(3) 0.018(3)
C4 0.059(4) 0.062(4) 0.037(4) 0.013(3) 0.001(3) 0.029(3)
C5 0.049(3) 0.030(3) 0.027(3) 0.008(2) 0.003(3) 0.016(3)
C6 0.035(3) 0.026(3) 0.035(3) 0.007(2) 0.002(3) 0.009(2)
C7 0.048(3) 0.030(3) 0.025(3) 0.006(2) -0.002(3) 0.015(3)
C8 0.077(5) 0.039(4) 0.041(4) 0.009(3) 0.010(3) 0.017(3)
C9 0.084(5) 0.053(4) 0.032(4) -0.005(3) 0.002(4) 0.035(4)
C10 0.067(5) 0.071(5) 0.037(4) 0.010(4) 0.018(3) 0.035(4)
C11 0.056(4) 0.048(4) 0.056(4) 0.012(3) 0.018(3) 0.019(3)
C12 0.050(4) 0.038(3) 0.029(3) 0.004(3) 0.005(3) 0.023(3)
C13 0.048(4) 0.048(4) 0.075(5) -0.004(4) 0.020(4) 0.008(3)
C14 0.023(3) 0.026(3) 0.027(3) 0.002(2) 0.009(2) 0.009(2)
C15 0.031(3) 0.025(3) 0.038(3) 0.001(2) 0.014(3) 0.001(2)
C16 0.035(3) 0.036(3) 0.033(3) -0.003(2) 0.012(3) 0.013(3)
C17 0.022(2) 0.028(3) 0.018(3) 0.003(2) 0.001(2) 0.005(2)
C18 0.025(3) 0.025(3) 0.024(3) -0.001(2) 0.004(2) 0.004(2)
C19 0.025(3) 0.027(3) 0.021(3) 0.003(2) 0.007(2) 0.006(2)
C20 0.026(3) 0.029(3) 0.022(3) 0.001(2) 0.005(2) 0.008(2)
C21 0.036(3) 0.071(5) 0.029(3) 0.017(3) 0.003(3) 0.013(3)
C22 0.055(4) 0.073(5) 0.027(3) 0.018(3) 0.017(3) 0.014(4)
C23 0.051(4) 0.043(4) 0.037(4) 0.017(3) 0.024(3) 0.008(3)
C24 0.032(3) 0.026(3) 0.037(3) 0.001(2) 0.008(3) -0.003(2)
C25 0.028(3) 0.022(3) 0.019(3) 0.003(2) 0.010(2) 0.004(2)
C26 0.019(2) 0.030(3) 0.024(3) 0.000(2) 0.008(2) 0.004(2)
C27 0.032(3) 0.045(4) 0.038(4) 0.004(3) 0.013(3) 0.004(3)
C28 0.032(3) 0.068(5) 0.047(4) 0.020(3) 0.016(3) 0.015(3)
C29 0.020(3) 0.063(4) 0.058(4) 0.027(4) 0.004(3) 0.000(3)
C30 0.028(3) 0.044(4) 0.046(4) 0.023(3) -0.002(3) -0.006(3)
C31 0.026(3) 0.032(3) 0.023(3) 0.014(2) -0.001(2) -0.002(2)
C32 0.036(4) 0.048(4) 0.077(5) 0.017(4) -0.004(4) -0.011(3)
C33 0.053(4) 0.030(4) 0.076(5) 0.009(3) -0.014(4) -0.018(3)
C34 0.053(4) 0.022(3) 0.041(4) 0.007(3) -0.009(3) -0.001(3)
C35 0.031(3) 0.027(3) 0.032(3) 0.013(2) 0.001(2) 0.000(2)
C36 0.073(5) 0.026(3) 0.046(4) -0.001(3) 0.005(3) 0.010(3)
C37 0.060(4) 0.032(3) 0.061(4) 0.001(3) 0.017(4) 0.015(3)
C38 0.038(3) 0.031(3) 0.047(4) 0.006(3) 0.010(3) 0.010(3)

loop_
_atom_type_symbol
_atom_type_description
_atom_type_scat_dispersion_real
_atom_type_scat_dispersion_imag
_atom_type_scat_source
C C 0.0033 0.0016 'International Tables Vol C Tables 4.2.6.8 and 6.1.1.4'
H H 0.0000 0.0000 'International Tables Vol C Tables 4.2.6.8 and 6.1.1.4'
N N 0.0061 0.0033 'International Tables Vol C Tables 4.2.6.8 and 6.1.1.4'
O O 0.0106 0.0060 'International Tables Vol C Tables 4.2.6.8 and 6.1.1.4'
Sm Sm -0.1638 3.4418 'International Tables Vol C Tables 4.2.6.8 and 6.1.1.4'

loop_
_geom_angle_atom_site_label_1
_geom_angle_atom_site_label_2
_geom_angle_atom_site_label_3
_geom_angle
_geom_angle_site_symmetry_1
_geom_angle_site_symmetry_3
O8 Sm1 O6 74.50(11) 2_765 2_665
O8 Sm1 O7 127.45(12) 2_765 1_455
O6 Sm1 O7 89.64(12) 2_665 1_455
O8 Sm1 O5 77.50(11) 2_765 .
O6 Sm1 O5 136.31(11) 2_665 .
O7 Sm1 O5 81.48(12) 1_455 .
O8 Sm1 O1 88.86(12) 2_765 .
O6 Sm1 O1 81.28(11) 2_665 .
O7 Sm1 O1 138.66(11) 1_455 .
O5 Sm1 O1 131.05(11) . .
O8 Sm1 O2 77.45(12) 2_765 .
O6 Sm1 O2 125.37(12) 2_665 .
O7 Sm1 O2 143.52(13) 1_455 .
O5 Sm1 O2 78.95(12) . .
O1 Sm1 O2 52.13(11) . .
O8 Sm1 N4 143.65(12) 2_765 .
O6 Sm1 N4 139.80(12) 2_665 .
O7 Sm1 N4 74.79(13) 1_455 .
O5 Sm1 N4 78.63(12) . .
O1 Sm1 N4 86.53(12) . .
O2 Sm1 N4 71.36(13) . .
O8 Sm1 N3 147.47(12) 2_765 .
O6 Sm1 N3 77.24(12) 2_665 .
O7 Sm1 N3 67.53(12) 1_455 .
O5 Sm1 N3 134.96(12) . .
O1 Sm1 N3 71.12(12) . .
O2 Sm1 N3 107.04(12) . .
N4 Sm1 N3 62.58(13) . .
O8 Sm1 O8 77.79(12) 2_765 1_455
O6 Sm1 O8 72.96(11) 2_665 1_455
O7 Sm1 O8 49.69(10) 1_455 1_455
O5 Sm1 O8 68.78(10) . 1_455
O1 Sm1 O8 153.31(11) . 1_455
O2 Sm1 O8 142.73(10) . 1_455
N4 Sm1 O8 117.79(12) . 1_455
N3 Sm1 O8 108.86(11) . 1_455
O8 Sm1 C26 103.06(13) 2_765 1_455
O6 Sm1 C26 82.43(12) 2_665 1_455
O7 Sm1 C26 24.40(12) 1_455 1_455
O5 Sm1 C26 72.03(12) . 1_455
O1 Sm1 C26 156.42(12) . 1_455
O2 Sm1 C26 149.97(12) . 1_455
N4 Sm1 C26 95.09(13) . 1_455
N3 Sm1 C26 88.72(13) . 1_455
O8 Sm1 C26 25.42(11) 1_455 1_455
O8 Sm1 Sm1 42.33(9) 2_765 2_665
O6 Sm1 Sm1 68.87(8) 2_665 2_665
O7 Sm1 Sm1 85.14(8) 1_455 2_665
O5 Sm1 Sm1 67.80(8) . 2_665
O1 Sm1 Sm1 127.14(8) . 2_665
O2 Sm1 Sm1 114.79(9) . 2_665
N4 Sm1 Sm1 143.06(9) . 2_665
N3 Sm1 Sm1 136.31(9) . 2_665
O8 Sm1 Sm1 35.46(7) 1_455 2_665
C26 Sm1 Sm1 60.78(10) 1_455 2_665
C1 O1 Sm1 93.3(3) . .
C1 O2 Sm1 92.4(3) . .
C13 O3 H5 109.5 . .
C19 O5 Sm1 138.6(3) . .
C19 O6 Sm1 138.2(3) . 2_665
C26 O7 Sm1 102.9(3) . 1_655
C26 O8 Sm1 170.3(3) . 2_765
C26 O8 Sm1 85.3(3) . 1_655
Sm1 O8 Sm1 102.21(12) 2_765 1_655
H1W O9 H2W 119.8 . .
H3W O10 H4W 138.2 . .
C3 N1 C4 116.9(5) . .
C15 N2 C16 116.7(4) . .
C27 N3 C31 117.4(4) . .
C27 N3 Sm1 121.9(3) . .
C31 N3 Sm1 120.6(3) . .
C38 N4 C35 117.5(4) . .
C38 N4 Sm1 121.6(3) . .
C35 N4 Sm1 120.8(3) . .
O2 C1 O1 120.8(5) . .
O2 C1 C2 119.6(4) . .
O1 C1 C2 119.6(4) . .
C6 C2 C3 117.3(5) . .
C6 C2 C1 122.4(5) . .
C3 C2 C1 120.0(5) . .
N1 C3 C2 124.5(5) . .
N1 C3 H3 117.8 . .
C2 C3 H3 117.8 . .
N1 C4 C5 123.7(6) . .
N1 C4 H4 118.1 . .
C5 C4 H4 118.1 . .
C4 C5 C6 118.2(5) . .
C4 C5 C7 120.3(5) . .
C6 C5 C7 121.2(5) . .
C5 C6 C2 119.4(5) . .
C5 C6 H6 120.3 . .
C2 C6 H6 120.3 . .
C8 C7 C12 118.0(6) . .
C8 C7 C5 117.3(5) . .
C12 C7 C5 124.7(5) . .
C7 C8 C9 122.5(6) . .
C7 C8 H8 118.8 . .
C9 C8 H8 118.8 . .
C10 C9 C8 119.5(6) . .
C10 C9 H9 120.2 . .
C8 C9 H9 120.2 . .
C9 C10 C11 119.7(6) . .
C9 C10 H10 120.2 . .
C11 C10 H10 120.2 . .
C10 C11 C12 120.2(6) . .
C10 C11 H11 119.9 . .
C12 C11 H11 119.9 . .
C7 C12 C11 120.1(5) . .
C7 C12 C13 125.8(5) . .
C11 C12 C13 114.1(6) . .
O4 C13 O3 122.4(6) . .
O4 C13 C12 120.5(6) . .
O3 C13 C12 116.5(6) . .
C15 C14 C18 118.0(4) . .
C15 C14 C19 119.9(4) . .
C18 C14 C19 122.1(4) . .
N2 C15 C14 124.1(5) . .
N2 C15 H15 118.0 . .
C14 C15 H15 118.0 . .
N2 C16 C17 124.1(4) . .
N2 C16 H16 118.0 . .
C17 C16 H16 118.0 . .
C18 C17 C16 117.2(4) . .
C18 C17 C20 124.7(4) . .
C16 C17 C20 117.9(4) . .
C17 C18 C14 119.8(5) . .
C17 C18 H18 120.1 . .
C14 C18 H18 120.1 . .
O6 C19 O5 125.3(4) . .
O6 C19 C14 117.8(4) . .
O5 C19 C14 116.8(4) . .
C21 C20 C25 118.2(5) . .
C21 C20 C17 118.5(5) . .
C25 C20 C17 123.2(4) . .
C20 C21 C22 122.1(6) . .
C20 C21 H21 118.9 . .
C22 C21 H21 118.9 . .
C23 C22 C21 119.3(5) . .
C23 C22 H22 120.4 . .
C21 C22 H22 120.4 . .
C22 C23 C24 120.3(5) . .
C22 C23 H23 119.8 . .
C24 C23 H23 119.8 . .
C23 C24 C25 120.4(5) . .
C23 C24 H24 119.8 . .
C25 C24 H24 119.8 . .
C24 C25 C20 119.6(5) . .
C24 C25 C26 117.1(4) . .
C20 C25 C26 122.5(4) . .
O7 C26 O8 121.4(5) . .
O7 C26 C25 118.0(4) . .
O8 C26 C25 120.3(4) . .
O7 C26 Sm1 52.6(2) . 1_655
O8 C26 Sm1 69.2(3) . 1_655
C25 C26 Sm1 164.5(3) . 1_655
N3 C27 C28 123.6(6) . .
N3 C27 H27 118.2 . .
C28 C27 H27 118.2 . .
C29 C28 C27 118.3(6) . .
C29 C28 H28 120.9 . .
C27 C28 H28 120.9 . .
C28 C29 C30 121.4(5) . .
C28 C29 H29 119.3 . .
C30 C29 H29 119.3 . .
C29 C30 C32 124.2(5) . .
C29 C30 C31 116.4(5) . .
C32 C30 C31 119.4(6) . .
N3 C31 C30 122.7(5) . .
N3 C31 C35 117.8(4) . .
C30 C31 C35 119.5(5) . .
C33 C32 C30 122.1(6) . .
C33 C32 H32 118.9 . .
C30 C32 H32 118.9 . .
C32 C33 C34 120.3(6) . .
C32 C33 H33 119.8 . .
C34 C33 H33 119.8 . .
C36 C34 C35 117.7(5) . .
C36 C34 C33 123.4(6) . .
C35 C34 C33 118.9(6) . .
N4 C35 C34 122.2(5) . .
N4 C35 C31 118.1(5) . .
C34 C35 C31 119.8(5) . .
C37 C36 C34 119.9(6) . .
C37 C36 H36 120.0 . .
C34 C36 H36 120.0 . .
C36 C37 C38 118.9(6) . .
C36 C37 H37 120.5 . .
C38 C37 H37 120.5 . .
N4 C38 C37 123.9(5) . .
N4 C38 H38 118.1 . .
C37 C38 H38 118.1 . .

loop_
_geom_bond_atom_site_label_1
_geom_bond_atom_site_label_2
_geom_bond_distance
_geom_bond_site_symmetry_2
Sm1 O8 2.375(3) 2_765
Sm1 O6 2.392(3) 2_665
Sm1 O7 2.396(3) 1_455
Sm1 O5 2.426(3) .
Sm1 O1 2.471(3) .
Sm1 O2 2.495(3) .
Sm1 N4 2.592(4) .
Sm1 N3 2.601(4) .
Sm1 O8 2.756(4) 1_455
Sm1 C26 2.938(5) 1_455
Sm1 Sm1 4.0008(11) 2_665
O1 C1 1.260(6) .
O2 C1 1.250(6) .
O3 C13 1.276(7) .
O3 H5 0.8200 .
O4 C13 1.227(8) .
O5 C19 1.261(5) .
O6 C19 1.253(5) .
O6 Sm1 2.392(3) 2_665
O7 C26 1.246(6) .
O7 Sm1 2.396(3) 1_655
O8 C26 1.265(5) .
O8 Sm1 2.375(3) 2_765
O8 Sm1 2.756(4) 1_655
O9 H1W 0.8496 .
O9 H2W 0.7155 .
O10 H3W 0.8504 .
O10 H4W 0.8032 .
N1 C3 1.316(7) .
N1 C4 1.328(7) .
N2 C15 1.326(6) .
N2 C16 1.341(6) .
N3 C27 1.321(6) .
N3 C31 1.358(6) .
N4 C38 1.327(6) .
N4 C35 1.355(6) .
C1 C2 1.486(7) .
C2 C6 1.377(7) .
C2 C3 1.382(7) .
C3 H3 0.9300 .
C4 C5 1.372(8) .
C4 H4 0.9300 .
C5 C6 1.375(7) .
C5 C7 1.496(7) .
C6 H6 0.9300 .
C7 C8 1.356(8) .
C7 C12 1.376(8) .
C8 C9 1.375(8) .
C8 H8 0.9300 .
C9 C10 1.357(9) .
C9 H9 0.9300 .
C10 C11 1.366(9) .
C10 H10 0.9300 .
C11 C12 1.394(8) .
C11 H11 0.9300 .
C12 C13 1.499(8) .
C14 C15 1.368(6) .
C14 C18 1.388(6) .
C14 C19 1.513(6) .
C15 H15 0.9300 .
C16 C17 1.385(7) .
C16 H16 0.9300 .
C17 C18 1.375(6) .
C17 C20 1.491(6) .
C18 H18 0.9300 .
C20 C21 1.376(7) .
C20 C25 1.395(6) .
C21 C22 1.377(8) .
C21 H21 0.9300 .
C22 C23 1.368(8) .
C22 H22 0.9300 .
C23 C24 1.373(8) .
C23 H23 0.9300 .
C24 C25 1.393(6) .
C24 H24 0.9300 .
C25 C26 1.502(7) .
C26 Sm1 2.938(5) 1_655
C27 C28 1.401(7) .
C27 H27 0.9300 .
C28 C29 1.338(8) .
C28 H28 0.9300 .
C29 C30 1.394(8) .
C29 H29 0.9300 .
C30 C32 1.403(8) .
C30 C31 1.409(7) .
C31 C35 1.426(7) .
C32 C33 1.346(9) .
C32 H32 0.9300 .
C33 C34 1.437(8) .
C33 H33 0.9300 .
C34 C36 1.390(8) .
C34 C35 1.408(7) .
C36 C37 1.355(8) .
C36 H36 0.9300 .
C37 C38 1.380(7) .
C37 H37 0.9300 .
C38 H38 0.9300 .

loop_
_geom_hbond_atom_site_label_D
_geom_hbond_atom_site_label_H
_geom_hbond_atom_site_label_A
_geom_hbond_distance_DH
_geom_hbond_distance_HA
_geom_hbond_distance_DA
_geom_hbond_angle_DHA
_geom_hbond_site_symmetry_A
O3 H5 N2 0.82 1.91 2.712(6) 164.3 2_655
O9 H1W N1 0.85 2.00 2.846(7) 179.3 1_455
O9 H2W O10 0.72 2.31 2.895(9) 139.4 .
O10 H3W O1 0.85 2.05 2.903(7) 179.0 .

loop_
_geom_torsion_atom_site_label_1
_geom_torsion_atom_site_label_2
_geom_torsion_atom_site_label_3
_geom_torsion_atom_site_label_4
_geom_torsion
_geom_torsion_site_symmetry_1
_geom_torsion_site_symmetry_4
O8 Sm1 O1 C1 -68.5(3) 2_765 .
O6 Sm1 O1 C1 -142.9(3) 2_665 .
O7 Sm1 O1 C1 137.6(3) 1_455 .
O5 Sm1 O1 C1 3.8(3) . .
O2 Sm1 O1 C1 6.5(3) . .
N4 Sm1 O1 C1 75.5(3) . .
N3 Sm1 O1 C1 137.6(3) . .
O8 Sm1 O1 C1 -127.8(3) 1_455 .
C26 Sm1 O1 C1 170.3(3) 1_455 .
Sm1 Sm1 O1 C1 -88.0(3) 2_665 .
O8 Sm1 O2 C1 91.9(3) 2_765 .
O6 Sm1 O2 C1 31.5(3) 2_665 .
O7 Sm1 O2 C1 -129.8(3) 1_455 .
O5 Sm1 O2 C1 171.4(3) . .
O1 Sm1 O2 C1 -6.5(3) . .
N4 Sm1 O2 C1 -107.0(3) . .
N3 Sm1 O2 C1 -54.7(3) . .
O8 Sm1 O2 C1 141.4(3) 1_455 .
C26 Sm1 O2 C1 -173.6(3) 1_455 .
Sm1 Sm1 O2 C1 112.4(3) 2_665 .
O8 Sm1 O5 C19 -35.2(5) 2_765 .
O6 Sm1 O5 C19 15.9(5) 2_665 .
O7 Sm1 O5 C19 96.3(5) 1_455 .
O1 Sm1 O5 C19 -112.5(5) . .
O2 Sm1 O5 C19 -114.6(5) . .
N4 Sm1 O5 C19 172.4(5) . .
N3 Sm1 O5 C19 142.3(4) . .
O8 Sm1 O5 C19 46.4(5) 1_455 .
C26 Sm1 O5 C19 73.2(5) 1_455 .
Sm1 Sm1 O5 C19 8.1(5) 2_665 .
O8 Sm1 N3 C27 28.6(5) 2_765 .
O6 Sm1 N3 C27 -1.5(4) 2_665 .
O7 Sm1 N3 C27 -96.5(4) 1_455 .
O5 Sm1 N3 C27 -146.8(4) . .
O1 Sm1 N3 C27 83.5(4) . .
O2 Sm1 N3 C27 121.9(4) . .
N4 Sm1 N3 C27 179.5(4) . .
O8 Sm1 N3 C27 -68.3(4) 1_455 .
C26 Sm1 N3 C27 -84.0(4) 1_455 .
Sm1 Sm1 N3 C27 -41.0(5) 2_665 .
O8 Sm1 N3 C31 -153.0(3) 2_765 .
O6 Sm1 N3 C31 176.9(4) 2_665 .
O7 Sm1 N3 C31 81.9(4) 1_455 .
O5 Sm1 N3 C31 31.6(4) . .
O1 Sm1 N3 C31 -98.1(4) . .
O2 Sm1 N3 C31 -59.7(4) . .
N4 Sm1 N3 C31 -2.1(3) . .
O8 Sm1 N3 C31 110.1(3) 1_455 .
C26 Sm1 N3 C31 94.4(4) 1_455 .
Sm1 Sm1 N3 C31 137.4(3) 2_665 .
O8 Sm1 N4 C38 -25.5(5) 2_765 .
O6 Sm1 N4 C38 179.1(4) 2_665 .
O7 Sm1 N4 C38 108.5(4) 1_455 .
O5 Sm1 N4 C38 24.3(4) . .
O1 Sm1 N4 C38 -108.8(4) . .
O2 Sm1 N4 C38 -57.7(4) . .
N3 Sm1 N4 C38 -179.3(4) . .
O8 Sm1 N4 C38 82.8(4) 1_455 .
C26 Sm1 N4 C38 94.8(4) 1_455 .
Sm1 Sm1 N4 C38 49.0(5) 2_665 .
O8 Sm1 N4 C35 157.0(3) 2_765 .
O6 Sm1 N4 C35 1.6(5) 2_665 .
O7 Sm1 N4 C35 -69.0(4) 1_455 .
O5 Sm1 N4 C35 -153.2(4) . .
O1 Sm1 N4 C35 73.7(4) . .
O2 Sm1 N4 C35 124.8(4) . .
N3 Sm1 N4 C35 3.2(3) . .
O8 Sm1 N4 C35 -94.7(4) 1_455 .
C26 Sm1 N4 C35 -82.7(4) 1_455 .
Sm1 Sm1 N4 C35 -128.5(3) 2_665 .
Sm1 O2 C1 O1 11.8(5) . .
Sm1 O2 C1 C2 -165.9(4) . .
Sm1 O1 C1 O2 -12.0(5) . .
Sm1 O1 C1 C2 165.7(4) . .
O2 C1 C2 C6 -167.4(5) . .
O1 C1 C2 C6 14.8(7) . .
O2 C1 C2 C3 18.7(7) . .
O1 C1 C2 C3 -159.0(5) . .
C4 N1 C3 C2 -0.2(9) . .
C6 C2 C3 N1 -0.1(9) . .
C1 C2 C3 N1 174.1(5) . .
C3 N1 C4 C5 1.0(9) . .
N1 C4 C5 C6 -1.4(9) . .
N1 C4 C5 C7 -176.0(5) . .
C4 C5 C6 C2 1.1(8) . .
C7 C5 C6 C2 175.6(5) . .
C3 C2 C6 C5 -0.4(7) . .
C1 C2 C6 C5 -174.4(5) . .
C4 C5 C7 C8 71.7(7) . .
C6 C5 C7 C8 -102.7(6) . .
C4 C5 C7 C12 -111.1(6) . .
C6 C5 C7 C12 74.5(7) . .
C12 C7 C8 C9 0.3(9) . .
C5 C7 C8 C9 177.7(5) . .
C7 C8 C9 C10 -2.4(10) . .
C8 C9 C10 C11 3.0(10) . .
C9 C10 C11 C12 -1.6(9) . .
C8 C7 C12 C11 1.1(8) . .
C5 C7 C12 C11 -176.1(5) . .
C8 C7 C12 C13 -177.2(6) . .
C5 C7 C12 C13 5.6(9) . .
C10 C11 C12 C7 -0.4(9) . .
C10 C11 C12 C13 178.1(6) . .
C7 C12 C13 O4 -175.0(6) . .
C11 C12 C13 O4 6.6(10) . .
C7 C12 C13 O3 14.2(10) . .
C11 C12 C13 O3 -164.1(6) . .
C16 N2 C15 C14 0.5(8) . .
C18 C14 C15 N2 0.7(8) . .
C19 C14 C15 N2 178.7(5) . .
C15 N2 C16 C17 -0.4(8) . .
N2 C16 C17 C18 -0.9(8) . .
N2 C16 C17 C20 -176.1(5) . .
C16 C17 C18 C14 2.0(7) . .
C20 C17 C18 C14 176.9(5) . .
C15 C14 C18 C17 -2.0(7) . .
C19 C14 C18 C17 -179.9(4) . .
Sm1 O6 C19 O5 -10.3(8) 2_665 .
Sm1 O6 C19 C14 170.1(3) 2_665 .
Sm1 O5 C19 O6 -4.0(8) . .
Sm1 O5 C19 C14 175.5(3) . .
C15 C14 C19 O6 -175.5(5) . .
C18 C14 C19 O6 2.4(7) . .
C15 C14 C19 O5 4.9(7) . .
C18 C14 C19 O5 -177.2(5) . .
C18 C17 C20 C21 -107.7(6) . .
C16 C17 C20 C21 67.2(6) . .
C18 C17 C20 C25 74.3(7) . .
C16 C17 C20 C25 -110.9(5) . .
C25 C20 C21 C22 0.6(8) . .
C17 C20 C21 C22 -177.5(5) . .
C20 C21 C22 C23 -1.5(9) . .
C21 C22 C23 C24 1.4(9) . .
C22 C23 C24 C25 -0.5(8) . .
C23 C24 C25 C20 -0.3(7) . .
C23 C24 C25 C26 169.9(5) . .
C21 C20 C25 C24 0.2(7) . .
C17 C20 C25 C24 178.3(4) . .
C21 C20 C25 C26 -169.4(5) . .
C17 C20 C25 C26 8.6(7) . .
Sm1 O7 C26 O8 -8.8(5) 1_655 .
Sm1 O7 C26 C25 165.3(3) 1_655 .
Sm1 O8 C26 O7 148.7(17) 2_765 .
Sm1 O8 C26 O7 7.5(4) 1_655 .
Sm1 O8 C26 C25 -25(2) 2_765 .
Sm1 O8 C26 C25 -166.5(4) 1_655 .
Sm1 O8 C26 Sm1 141.2(19) 2_765 1_655
C24 C25 C26 O7 -139.4(5) . .
C20 C25 C26 O7 30.6(7) . .
C24 C25 C26 O8 34.8(6) . .
C20 C25 C26 O8 -155.3(4) . .
C24 C25 C26 Sm1 -90.3(13) . 1_655
C20 C25 C26 Sm1 79.6(13) . 1_655
C31 N3 C27 C28 2.7(8) . .
Sm1 N3 C27 C28 -178.9(4) . .
N3 C27 C28 C29 0.5(9) . .
C27 C28 C29 C30 -4.0(9) . .
C28 C29 C30 C32 -177.5(6) . .
C28 C29 C30 C31 4.1(9) . .
C27 N3 C31 C30 -2.5(7) . .
Sm1 N3 C31 C30 179.1(4) . .
C27 N3 C31 C35 179.4(5) . .
Sm1 N3 C31 C35 0.9(6) . .
C29 C30 C31 N3 -0.8(8) . .
C32 C30 C31 N3 -179.2(5) . .
C29 C30 C31 C35 177.3(5) . .
C32 C30 C31 C35 -1.1(8) . .
C29 C30 C32 C33 -179.2(6) . .
C31 C30 C32 C33 -0.9(10) . .
C30 C32 C33 C34 1.5(11) . .
C32 C33 C34 C36 177.5(6) . .
C32 C33 C34 C35 -0.1(9) . .
C38 N4 C35 C34 -0.3(8) . .
Sm1 N4 C35 C34 177.3(4) . .
C38 N4 C35 C31 178.2(5) . .
Sm1 N4 C35 C31 -4.1(6) . .
C36 C34 C35 N4 -1.1(8) . .
C33 C34 C35 N4 176.7(5) . .
C36 C34 C35 C31 -179.6(5) . .
C33 C34 C35 C31 -1.9(8) . .
N3 C31 C35 N4 2.1(7) . .
C30 C31 C35 N4 -176.1(5) . .
N3 C31 C35 C34 -179.3(5) . .
C30 C31 C35 C34 2.5(7) . .
C35 C34 C36 C37 1.6(9) . .
C33 C34 C36 C37 -176.1(6) . .
C34 C36 C37 C38 -0.7(10) . .
C35 N4 C38 C37 1.3(8) . .
Sm1 N4 C38 C37 -176.3(4) . .
C36 C37 C38 N4 -0.8(10) . .
